data_7712323
loop_
_publ_author_name
'Chuprin, Alexander S.'
'Pavlov, Alexander A.'
'Vologzhanina, Anna V. V.'
'Dorovatovskii, Pavel'
'Makarenkov, Anton V.'
'Ol'shevskaya, Valentina Antonovna'
'Dudkin, Semyon V.'
'Voloshin, Yan Z.'

_publ_section_title
;
 Multistep synthesis and X-ray structure of the carboxyl-terminated hybrid
 iron(II) phthalocyaninatoclathrochelates and their postsynthetic
 transformation into polytopic carboranyl-containing derivatives
;
_journal_name_full 'Dalton Transactions'
_journal_paper_doi 10.1039/D3DT00076A
_journal_year 2023
_chemical_formula_moiety 'C25 H31 B Fe N6 O8'
_chemical_formula_sum 'C26 H33 B Cl2 Fe N6 O8'
_chemical_formula_weight 695.14
_space_group_crystal_system triclinic
_space_group_IT_number 2
_space_group_name_Hall '-P 1'
_space_group_name_H-M_alt 'P -1'
_atom_sites_solution_hydrogens geom
_audit_creation_date 2020-08-20
_audit_creation_method
;
Olex2 1.2
(compiled 2018.05.29 svn.r3508 for OlexSys, GUI svn.r5506)
;
_audit_update_record
;
2022-09-07 deposited with the CCDC.	2023-02-16 downloaded from the CCDC.
;
_cell_angle_alpha 78.968(4)
_cell_angle_beta 77.178(4)
_cell_angle_gamma 73.981(5)
_cell_formula_units_Z 2
_cell_length_a 9.757(2)
_cell_length_b 10.204(2)
_cell_length_c 16.040(3)
_cell_measurement_reflns_used 2083
_cell_measurement_temperature 120
_cell_measurement_theta_max 24.50
_cell_measurement_theta_min 2.21
_cell_volume 1482.2(5)
_computing_molecular_graphics 'Olex2 (Dolomanov et al., 2009)'
_computing_publication_material 'Olex2 (Dolomanov et al., 2009)'
_computing_structure_refinement 'XL (Sheldrick, 2008)'
_diffrn_ambient_temperature 120
_diffrn_measured_fraction_theta_full 0.994
_diffrn_measured_fraction_theta_max 0.993
_diffrn_measurement_device_type 'Bruker APEX-II CCD'
_diffrn_measurement_method '\f and \w scans'
_diffrn_radiation_type MoK\a
_diffrn_radiation_wavelength 0.71073
_diffrn_reflns_av_R_equivalents 0.1100
_diffrn_reflns_av_unetI/netI 0.1708
_diffrn_reflns_Laue_measured_fraction_full 0.994
_diffrn_reflns_Laue_measured_fraction_max 0.993
_diffrn_reflns_limit_h_max 13
_diffrn_reflns_limit_h_min -13
_diffrn_reflns_limit_k_max 14
_diffrn_reflns_limit_k_min -14
_diffrn_reflns_limit_l_max 22
_diffrn_reflns_limit_l_min -22
_diffrn_reflns_number 20425
_diffrn_reflns_point_group_measured_fraction_full 0.994
_diffrn_reflns_point_group_measured_fraction_max 0.993
_diffrn_reflns_theta_full 25.242
_diffrn_reflns_theta_max 30.605
_diffrn_reflns_theta_min 2.097
_diffrn_standards_number 0
_exptl_absorpt_coefficient_mu 0.749
_exptl_absorpt_correction_T_max 0.4935
_exptl_absorpt_correction_T_min 0.4141
_exptl_absorpt_correction_type multi-scan
_exptl_absorpt_process_details
;
SADABS-2014/5 (Bruker,2014/5) was used for absorption correction.
wR2(int) was 0.0717 before and 0.0589 after correction.
The Ratio of minimum to maximum transmission is 0.8391.
The \l/2 correction factor is 0.00150.
;
_exptl_crystal_colour violet
_exptl_crystal_colour_primary violet
_exptl_crystal_density_diffrn 1.558
_exptl_crystal_description prism
_exptl_crystal_F_000 720
_exptl_crystal_recrystallization_method 'Re-crystallisation from solvent: dichloromethane -- hexane'
_exptl_crystal_size_max 0.35
_exptl_crystal_size_mid 0.12
_exptl_crystal_size_min 0.1
_refine_diff_density_max 0.990
_refine_diff_density_min -0.541
_refine_diff_density_rms 0.116
_refine_ls_extinction_method none
_refine_ls_goodness_of_fit_ref 0.999
_refine_ls_hydrogen_treatment constr
_refine_ls_matrix_type full
_refine_ls_number_parameters 367
_refine_ls_number_reflns 9051
_refine_ls_number_restraints 0
_refine_ls_restrained_S_all 0.999
_refine_ls_R_factor_all 0.1677
_refine_ls_R_factor_gt 0.0816
_refine_ls_shift/su_max 0.001
_refine_ls_shift/su_mean 0.000
_refine_ls_structure_factor_coef Fsqd
_refine_ls_weighting_details 'w=1/[\s^2^(Fo^2^)+(0.0200P)^2^+6.0000P] where P=(Fo^2^+2Fc^2^)/3'
_refine_ls_weighting_scheme calc
_refine_ls_wR_factor_gt 0.1522
_refine_ls_wR_factor_ref 0.1776
_reflns_Friedel_coverage 0.000
_reflns_number_gt 4622
_reflns_number_total 9051
_reflns_threshold_expression 'I > 2\s(I)'
_cod_data_source_file d3dt00076a2.cif
_cod_data_source_block a_sq
_cod_original_cell_volume 1482.1(5)
_cod_database_code 7712323
_shelxl_version_number 2014-3
_shelx_space_group_comment
;
The symmetry employed for this shelxl refinement is uniquely defined
by the following loop, which should always be used as a source of
symmetry information in preference to the above space-group names.
They are only intended as comments.
;
_shelx_estimated_absorpt_t_max 0.929
_shelx_estimated_absorpt_t_min 0.780
_olex2_refinement_description
;
1. Fixed Uiso
 At 1.2 times of:
  All C(H) groups, All C(H,H) groups, All C(H,H,H,H) groups
 At 1.5 times of:
  All O(H) groups
2. Others
 Fixed Sof: H3BC(0.5) H3BD(0.5) H3AA(0.5) H3AB(0.5) C4(0.5) H4A(0.5) H4B(0.5)
 C5(0.5) H5A(0.5) H5B(0.5) H6AA(0.5) H6AB(0.5) H6BC(0.5) H6BD(0.5) C5A(0.5)
 H5AA(0.5) H5AB(0.5) C4A(0.5) H4AA(0.5) H4AB(0.5)
 Fixed Uiso: C4(0.03) C5(0.03) C5A(0.03) C4A(0.03)
3.a Secondary CH2 refined with riding coordinates:
 C3(H3BC,H3BD), C3(H3AA,H3AB), C4(H4A,H4B), C5(H5A,H5B), C6(H6AA,H6AB),
 C6(H6BC,H6BD), C9(H9A,H9B), C10(H10A,H10B), C11(H11A,H11B), C12(H12A,H12B),
 C15(H15A,H15B), C16(H16A,H16B), C17(H17A,H17B), C18(H18A,H18B), C5A(H5AA,H5AB),
  C4A(H4AA,H4AB)
3.b Aromatic/amide H refined with riding coordinates:
 C20(H20), C21(H21), C23(H23), C24(H24)
3.c Idealised tetrahedral OH refined as rotating group:
 O2(H2), O6(H6), O8(H8)
;
_olex2_submission_special_instructions 'No special instructions were received'

loop_
_space_group_symop_operation_xyz
'x, y, z'
'-x, -y, -z'

loop_
_atom_site_label
_atom_site_type_symbol
_atom_site_fract_x
_atom_site_fract_y
_atom_site_fract_z
_atom_site_U_iso_or_equiv
_atom_site_adp_type
_atom_site_occupancy
_atom_site_site_symmetry_order
_atom_site_calc_flag
_atom_site_refinement_flags_posn
_atom_site_refinement_flags_adp
_atom_site_refinement_flags_occupancy
_atom_site_disorder_assembly
_atom_site_disorder_group
Fe1 Fe 0.09499(7) 0.74061(7) 0.30504(4) 0.01711(16) Uani 1 1 d . . . . .
O1 O 0.2205(3) 0.4894(3) 0.2277(2) 0.0214(7) Uani 1 1 d . . . . .
O2 O -0.2005(4) 0.9098(3) 0.2944(2) 0.0283(8) Uani 1 1 d . . . . .
H2 H -0.2042 0.9088 0.3473 0.042 Uiso 1 1 calc GR . . . .
O3 O 0.3651(3) 0.5354(3) 0.3205(2) 0.0216(7) Uani 1 1 d . . . . .
O4 O -0.1323(3) 0.8294(3) 0.4470(2) 0.0266(8) Uani 1 1 d . . . . .
O5 O 0.3538(3) 0.6671(3) 0.17512(19) 0.0206(7) Uani 1 1 d . . . . .
O6 O 0.0056(4) 1.0182(4) 0.3681(2) 0.0320(9) Uani 1 1 d . . . . .
H6 H -0.0477 0.9756 0.4053 0.048 Uiso 1 1 calc GR . . . .
O7 O 0.8536(4) 0.1144(4) -0.0119(2) 0.0422(11) Uani 1 1 d . . . . .
O8 O 0.9524(4) 0.0619(4) 0.1064(2) 0.0370(10) Uani 1 1 d . . . . .
H8 H 1.0265 0.0254 0.0729 0.056 Uiso 1 1 calc GR . . . .
N1 N 0.0994(4) 0.5962(4) 0.2440(2) 0.0187(8) Uani 1 1 d . . . . .
N2 N -0.0868(4) 0.8052(4) 0.2646(2) 0.0221(8) Uani 1 1 d . . . . .
N3 N 0.2372(4) 0.6122(4) 0.3630(2) 0.0194(8) Uani 1 1 d . . . . .
N4 N -0.0071(4) 0.7350(4) 0.4234(2) 0.0199(8) Uani 1 1 d . . . . .
N5 N 0.2513(4) 0.7719(4) 0.2135(2) 0.0179(8) Uani 1 1 d . . . . .
N6 N 0.0951(4) 0.9297(4) 0.3106(2) 0.0208(8) Uani 1 1 d . . . . .
C1 C 0.0008(5) 0.6142(5) 0.1969(3) 0.0193(9) Uani 1 1 d . . . . .
C2 C -0.1155(5) 0.7347(5) 0.2135(3) 0.0198(9) Uani 1 1 d . . . . .
C3 C -0.2519(5) 0.7668(5) 0.1777(3) 0.0281(11) Uani 1 1 d . . . . .
H3BC H -0.2546 0.8480 0.1324 0.034 Uiso 0.5 1 calc R . P A 2
H3BD H -0.3368 0.7891 0.2241 0.034 Uiso 0.5 1 calc R . P A 2
H3AA H -0.2895 0.8677 0.1654 0.034 Uiso 0.5 1 calc R . P B 1
H3AB H -0.3266 0.7287 0.2200 0.034 Uiso 0.5 1 calc R . P B 1
C4 C -0.2590(11) 0.6424(11) 0.1390(7) 0.030 Uiso 0.5 1 d . . P C 2
H4A H -0.2808 0.5689 0.1862 0.036 Uiso 0.5 1 calc R . P C 2
H4B H -0.3382 0.6703 0.1051 0.036 Uiso 0.5 1 calc R . P C 2
C5 C -0.1462(12) 0.5541(12) 0.1054(7) 0.030 Uiso 0.5 1 d . . P C 1
H5A H -0.1350 0.5172 0.0508 0.036 Uiso 0.5 1 calc R . P C 1
H5B H -0.2083 0.5051 0.1509 0.036 Uiso 0.5 1 calc R . P C 1
C6 C 0.0064(5) 0.5264(5) 0.1309(3) 0.0248(11) Uani 1 1 d . . . . .
H6AA H 0.0382 0.4281 0.1545 0.030 Uiso 0.5 1 calc R . P C 1
H6AB H 0.0779 0.5465 0.0789 0.030 Uiso 0.5 1 calc R . P C 1
H6BC H 0.0012 0.4326 0.1598 0.030 Uiso 0.5 1 calc R . P C 2
H6BD H 0.0993 0.5192 0.0898 0.030 Uiso 0.5 1 calc R . P C 2
C7 C 0.2065(5) 0.5804(4) 0.4466(3) 0.0167(9) Uani 1 1 d . . . . .
C8 C 0.0651(5) 0.6620(5) 0.4822(3) 0.0219(10) Uani 1 1 d . . . . .
C9 C 0.0194(5) 0.6655(5) 0.5779(3) 0.0245(11) Uani 1 1 d . . . . .
H9A H -0.0533 0.6104 0.6015 0.029 Uiso 1 1 calc R . . . .
H9B H -0.0261 0.7615 0.5889 0.029 Uiso 1 1 calc R . . . .
C10 C 0.1487(6) 0.6081(6) 0.6223(3) 0.0319(12) Uani 1 1 d . . . . .
H10A H 0.2103 0.6747 0.6079 0.038 Uiso 1 1 calc R . . . .
H10B H 0.1145 0.5976 0.6855 0.038 Uiso 1 1 calc R . . . .
C11 C 0.2392(6) 0.4710(6) 0.5973(3) 0.0340(13) Uani 1 1 d . . . . .
H11A H 0.1783 0.4037 0.6133 0.041 Uiso 1 1 calc R . . . .
H11B H 0.3191 0.4378 0.6306 0.041 Uiso 1 1 calc R . . . .
C12 C 0.3035(5) 0.4762(6) 0.5008(3) 0.0291(11) Uani 1 1 d . . . . .
H12A H 0.3987 0.4991 0.4902 0.035 Uiso 1 1 calc R . . . .
H12B H 0.3197 0.3842 0.4836 0.035 Uiso 1 1 calc R . . . .
C13 C 0.2737(5) 0.8940(5) 0.1920(3) 0.0181(9) Uani 1 1 d . . . . .
C14 C 0.1751(5) 0.9912(5) 0.2466(3) 0.0213(10) Uani 1 1 d . . . . .
C15 C 0.1744(6) 1.1395(5) 0.2332(3) 0.0285(11) Uani 1 1 d . . . . .
H15A H 0.2143 1.1591 0.2798 0.034 Uiso 1 1 calc R . . . .
H15B H 0.0734 1.1958 0.2360 0.034 Uiso 1 1 calc R . . . .
C16 C 0.2650(6) 1.1790(5) 0.1455(4) 0.0331(13) Uani 1 1 d . . . . .
H16A H 0.2106 1.1843 0.0991 0.040 Uiso 1 1 calc R . . . .
H16B H 0.2815 1.2711 0.1435 0.040 Uiso 1 1 calc R . . . .
C17 C 0.4098(5) 1.0755(5) 0.1294(4) 0.0313(12) Uani 1 1 d . . . . .
H17A H 0.4622 1.0664 0.1773 0.038 Uiso 1 1 calc R . . . .
H17B H 0.4692 1.1091 0.0753 0.038 Uiso 1 1 calc R . . . .
C18 C 0.3898(5) 0.9352(5) 0.1226(3) 0.0222(10) Uani 1 1 d . . . . .
H18A H 0.3649 0.9380 0.0656 0.027 Uiso 1 1 calc R . . . .
H18B H 0.4823 0.8652 0.1264 0.027 Uiso 1 1 calc R . . . .
C19 C 0.4930(5) 0.4190(4) 0.1895(3) 0.0184(9) Uani 1 1 d . . . . .
C20 C 0.5089(5) 0.4058(5) 0.1023(3) 0.0224(10) Uani 1 1 d . . . . .
H20 H 0.4370 0.4608 0.0703 0.027 Uiso 1 1 calc R . . . .
C21 C 0.6265(5) 0.3148(5) 0.0612(3) 0.0214(10) Uani 1 1 d . . . . .
H21 H 0.6363 0.3100 0.0016 0.026 Uiso 1 1 calc R . . . .
C22 C 0.7301(5) 0.2306(4) 0.1079(3) 0.0191(9) Uani 1 1 d . . . . .
C23 C 0.7154(5) 0.2384(5) 0.1953(3) 0.0249(11) Uani 1 1 d . . . . .
H23 H 0.7848 0.1796 0.2278 0.030 Uiso 1 1 calc R . . . .
C24 C 0.5990(5) 0.3325(5) 0.2345(3) 0.0225(10) Uani 1 1 d . . . . .
H24 H 0.5910 0.3384 0.2938 0.027 Uiso 1 1 calc R . . . .
C25 C 0.8512(5) 0.1312(5) 0.0616(3) 0.0249(10) Uani 1 1 d . . . . .
B1 B 0.3547(6) 0.5300(5) 0.2311(3) 0.0185(10) Uani 1 1 d . . . . .
C5A C -0.1191(12) 0.5879(12) 0.0821(7) 0.030 Uiso 0.5 1 d . . P C 2
H5AA H -0.0949 0.6635 0.0374 0.036 Uiso 0.5 1 calc R . P C 2
H5AB H -0.1314 0.5163 0.0525 0.036 Uiso 0.5 1 calc R . P C 2
C4A C -0.2173(12) 0.7022(11) 0.0943(7) 0.030 Uiso 0.5 1 d . . P C 1
H4AA H -0.3086 0.7156 0.0728 0.036 Uiso 0.5 1 calc R . P C 1
H4AB H -0.1535 0.7509 0.0499 0.036 Uiso 0.5 1 calc R . P C 1

loop_
_atom_site_aniso_label
_atom_site_aniso_U_11
_atom_site_aniso_U_22
_atom_site_aniso_U_33
_atom_site_aniso_U_23
_atom_site_aniso_U_13
_atom_site_aniso_U_12
Fe1 0.0161(3) 0.0158(3) 0.0161(3) -0.0068(2) 0.0010(2) 0.0014(2)
O1 0.0174(16) 0.0187(17) 0.0237(17) -0.0089(13) -0.0015(13) 0.0050(13)
O2 0.0222(17) 0.0250(18) 0.0303(19) -0.0106(15) -0.0018(15) 0.0085(14)
O3 0.0157(15) 0.0225(17) 0.0220(17) -0.0089(13) 0.0009(13) 0.0034(13)
O4 0.0232(17) 0.0278(19) 0.0237(18) -0.0126(14) 0.0026(14) 0.0027(14)
O5 0.0202(16) 0.0170(16) 0.0190(16) -0.0080(13) 0.0015(13) 0.0045(13)
O6 0.033(2) 0.0260(19) 0.032(2) -0.0166(16) 0.0116(16) -0.0037(15)
O7 0.036(2) 0.050(3) 0.034(2) -0.0259(19) -0.0164(17) 0.0229(18)
O8 0.029(2) 0.043(2) 0.030(2) -0.0154(17) -0.0106(16) 0.0176(17)
N1 0.0153(18) 0.0168(19) 0.0210(19) -0.0063(15) -0.0003(15) 0.0011(14)
N2 0.0167(19) 0.019(2) 0.024(2) -0.0016(16) 0.0015(15) 0.0016(15)
N3 0.0158(18) 0.020(2) 0.021(2) -0.0055(15) -0.0001(15) -0.0023(15)
N4 0.0189(19) 0.0174(19) 0.0193(19) -0.0067(15) 0.0039(15) -0.0007(15)
N5 0.0176(18) 0.0152(19) 0.0179(19) -0.0079(15) -0.0019(14) 0.0039(14)
N6 0.0194(19) 0.021(2) 0.021(2) -0.0147(16) 0.0018(15) 0.0013(15)
C1 0.019(2) 0.023(2) 0.016(2) -0.0036(18) -0.0025(17) -0.0057(18)
C2 0.020(2) 0.021(2) 0.015(2) -0.0017(17) -0.0027(17) -0.0004(18)
C3 0.018(2) 0.033(3) 0.030(3) -0.006(2) -0.006(2) 0.001(2)
C6 0.026(3) 0.026(3) 0.020(2) -0.0085(19) -0.0063(19) 0.002(2)
C7 0.018(2) 0.016(2) 0.015(2) -0.0054(17) -0.0017(16) -0.0017(17)
C8 0.020(2) 0.027(3) 0.018(2) -0.0084(19) 0.0018(18) -0.0053(19)
C9 0.026(2) 0.034(3) 0.013(2) -0.0084(19) 0.0043(18) -0.009(2)
C10 0.039(3) 0.037(3) 0.017(2) -0.006(2) -0.006(2) -0.002(2)
C11 0.041(3) 0.038(3) 0.019(3) -0.002(2) -0.006(2) -0.007(3)
C12 0.025(3) 0.035(3) 0.025(3) -0.003(2) -0.007(2) -0.003(2)
C13 0.019(2) 0.020(2) 0.014(2) -0.0043(17) -0.0033(17) -0.0004(18)
C14 0.022(2) 0.019(2) 0.022(2) -0.0056(18) -0.0033(18) -0.0011(18)
C15 0.030(3) 0.022(3) 0.029(3) -0.007(2) 0.002(2) -0.003(2)
C16 0.033(3) 0.019(3) 0.041(3) -0.011(2) 0.011(2) -0.005(2)
C17 0.027(3) 0.029(3) 0.037(3) -0.006(2) 0.002(2) -0.010(2)
C18 0.018(2) 0.026(3) 0.020(2) -0.0079(19) 0.0056(18) -0.0048(19)
C19 0.017(2) 0.018(2) 0.017(2) -0.0011(17) -0.0011(17) -0.0004(17)
C20 0.020(2) 0.021(2) 0.020(2) -0.0051(18) 0.0002(18) 0.0035(18)
C21 0.022(2) 0.019(2) 0.018(2) -0.0044(18) 0.0007(18) 0.0011(18)
C22 0.018(2) 0.014(2) 0.022(2) -0.0044(18) -0.0029(18) 0.0014(17)
C23 0.023(2) 0.021(2) 0.026(3) -0.0034(19) -0.010(2) 0.0074(19)
C24 0.027(2) 0.021(2) 0.014(2) -0.0042(18) -0.0042(18) 0.003(2)
C25 0.017(2) 0.022(2) 0.033(3) -0.008(2) -0.004(2) 0.0015(19)
B1 0.023(3) 0.013(2) 0.016(2) -0.0025(19) 0.000(2) 0.000(2)

loop_
_atom_type_symbol
_atom_type_description
_atom_type_scat_dispersion_real
_atom_type_scat_dispersion_imag
_atom_type_scat_source
C C 0.0033 0.0016 'International Tables Vol C Tables 4.2.6.8 and 6.1.1.4'
H H 0.0000 0.0000 'International Tables Vol C Tables 4.2.6.8 and 6.1.1.4'
B B 0.0013 0.0007 'International Tables Vol C Tables 4.2.6.8 and 6.1.1.4'
Cl Cl 0.1484 0.1585 'International Tables Vol C Tables 4.2.6.8 and 6.1.1.4'
Fe Fe 0.3463 0.8444 'International Tables Vol C Tables 4.2.6.8 and 6.1.1.4'
N N 0.0061 0.0033 'International Tables Vol C Tables 4.2.6.8 and 6.1.1.4'
O O 0.0106 0.0060 'International Tables Vol C Tables 4.2.6.8 and 6.1.1.4'

loop_
_geom_angle_atom_site_label_1
_geom_angle_atom_site_label_2
_geom_angle_atom_site_label_3
_geom_angle
_geom_angle_site_symmetry_1
_geom_angle_site_symmetry_3
_geom_angle_publ_flag
N1 Fe1 N2 78.11(16) . . ?
N1 Fe1 N4 117.49(16) . . ?
N1 Fe1 N5 83.31(16) . . ?
N1 Fe1 N6 152.50(16) . . ?
N2 Fe1 N4 90.21(16) . . ?
N2 Fe1 N6 89.94(16) . . ?
N3 Fe1 N1 86.97(16) . . ?
N3 Fe1 N2 155.23(16) . . ?
N3 Fe1 N4 79.19(16) . . ?
N3 Fe1 N5 87.01(16) . . ?
N3 Fe1 N6 111.50(16) . . ?
N4 Fe1 N6 86.85(15) . . ?
N5 Fe1 N2 110.40(16) . . ?
N5 Fe1 N4 153.97(16) . . ?
N5 Fe1 N6 77.75(15) . . ?
N1 O1 B1 110.7(3) . . ?
N2 O2 H2 109.5 . . ?
N3 O3 B1 111.2(3) . . ?
N5 O5 B1 110.8(3) . . ?
N6 O6 H6 109.5 . . ?
C25 O8 H8 109.5 . . ?
O1 N1 Fe1 123.1(3) . . ?
C1 N1 Fe1 118.9(3) . . ?
C1 N1 O1 115.8(4) . . ?
O2 N2 Fe1 125.3(3) . . ?
C2 N2 Fe1 118.7(3) . . ?
C2 N2 O2 115.3(4) . . ?
O3 N3 Fe1 123.4(3) . . ?
C7 N3 Fe1 118.9(3) . . ?
C7 N3 O3 117.1(4) . . ?
O4 N4 Fe1 121.7(3) . . ?
C8 N4 Fe1 116.9(3) . . ?
C8 N4 O4 119.2(4) . . ?
O5 N5 Fe1 123.3(3) . . ?
C13 N5 Fe1 119.5(3) . . ?
C13 N5 O5 116.8(4) . . ?
O6 N6 Fe1 128.5(3) . . ?
C14 N6 Fe1 117.5(3) . . ?
C14 N6 O6 113.3(4) . . ?
N1 C1 C2 111.8(4) . . ?
N1 C1 C6 125.5(4) . . ?
C2 C1 C6 122.8(4) . . ?
N2 C2 C1 111.5(4) . . ?
N2 C2 C3 126.2(4) . . ?
C1 C2 C3 122.2(4) . . ?
C2 C3 H3BC 109.7 . . ?
C2 C3 H3BD 109.7 . . ?
C2 C3 H3AA 110.0 . . ?
C2 C3 H3AB 110.0 . . ?
C2 C3 C4 110.0(5) . . ?
C2 C3 C4A 108.3(5) . . ?
H3BC C3 H3BD 108.2 . . ?
H3AA C3 H3AB 108.4 . . ?
C4 C3 H3BC 109.7 . . ?
C4 C3 H3BD 109.7 . . ?
C4A C3 H3AA 110.0 . . ?
C4A C3 H3AB 110.0 . . ?
C3 C4 H4A 109.4 . . ?
C3 C4 H4B 109.4 . . ?
H4A C4 H4B 108.0 . . ?
C5A C4 C3 111.0(8) . . ?
C5A C4 H4A 109.4 . . ?
C5A C4 H4B 109.4 . . ?
H5A C5 H5B 108.0 . . ?
C6 C5 H5A 109.3 . . ?
C6 C5 H5B 109.3 . . ?
C4A C5 H5A 109.3 . . ?
C4A C5 H5B 109.3 . . ?
C4A C5 C6 111.6(8) . . ?
C1 C6 C5 110.7(5) . . ?
C1 C6 H6AA 109.5 . . ?
C1 C6 H6AB 109.5 . . ?
C1 C6 H6BC 109.5 . . ?
C1 C6 H6BD 109.5 . . ?
C1 C6 C5A 110.5(5) . . ?
C5 C6 H6AA 109.5 . . ?
C5 C6 H6AB 109.5 . . ?
H6AA C6 H6AB 108.1 . . ?
H6BC C6 H6BD 108.1 . . ?
C5A C6 H6BC 109.5 . . ?
C5A C6 H6BD 109.5 . . ?
N3 C7 C8 111.4(4) . . ?
N3 C7 C12 125.3(4) . . ?
C8 C7 C12 123.3(4) . . ?
N4 C8 C7 113.0(4) . . ?
N4 C8 C9 125.8(4) . . ?
C7 C8 C9 121.0(4) . . ?
C8 C9 H9A 109.6 . . ?
C8 C9 H9B 109.6 . . ?
C8 C9 C10 110.3(4) . . ?
H9A C9 H9B 108.1 . . ?
C10 C9 H9A 109.6 . . ?
C10 C9 H9B 109.6 . . ?
C9 C10 H10A 108.9 . . ?
C9 C10 H10B 108.9 . . ?
H10A C10 H10B 107.7 . . ?
C11 C10 C9 113.3(4) . . ?
C11 C10 H10A 108.9 . . ?
C11 C10 H10B 108.9 . . ?
C10 C11 H11A 108.9 . . ?
C10 C11 H11B 108.9 . . ?
C10 C11 C12 113.5(4) . . ?
H11A C11 H11B 107.7 . . ?
C12 C11 H11A 108.9 . . ?
C12 C11 H11B 108.9 . . ?
C7 C12 C11 112.0(4) . . ?
C7 C12 H12A 109.2 . . ?
C7 C12 H12B 109.2 . . ?
C11 C12 H12A 109.2 . . ?
C11 C12 H12B 109.2 . . ?
H12A C12 H12B 107.9 . . ?
N5 C13 C14 112.3(4) . . ?
N5 C13 C18 126.1(4) . . ?
C14 C13 C18 121.6(4) . . ?
N6 C14 C13 111.6(4) . . ?
N6 C14 C15 125.4(4) . . ?
C13 C14 C15 122.9(4) . . ?
C14 C15 H15A 109.5 . . ?
C14 C15 H15B 109.5 . . ?
C14 C15 C16 110.8(4) . . ?
H15A C15 H15B 108.1 . . ?
C16 C15 H15A 109.5 . . ?
C16 C15 H15B 109.5 . . ?
C15 C16 H16A 109.3 . . ?
C15 C16 H16B 109.3 . . ?
H16A C16 H16B 107.9 . . ?
C17 C16 C15 111.7(4) . . ?
C17 C16 H16A 109.3 . . ?
C17 C16 H16B 109.3 . . ?
C16 C17 H17A 109.4 . . ?
C16 C17 H17B 109.4 . . ?
C16 C17 C18 111.1(4) . . ?
H17A C17 H17B 108.0 . . ?
C18 C17 H17A 109.4 . . ?
C18 C17 H17B 109.4 . . ?
C13 C18 C17 112.0(4) . . ?
C13 C18 H18A 109.2 . . ?
C13 C18 H18B 109.2 . . ?
C17 C18 H18A 109.2 . . ?
C17 C18 H18B 109.2 . . ?
H18A C18 H18B 107.9 . . ?
C20 C19 B1 118.4(4) . . ?
C24 C19 C20 116.8(4) . . ?
C24 C19 B1 124.8(4) . . ?
C19 C20 H20 119.0 . . ?
C21 C20 C19 121.9(4) . . ?
C21 C20 H20 119.0 . . ?
C20 C21 H21 120.2 . . ?
C20 C21 C22 119.6(4) . . ?
C22 C21 H21 120.2 . . ?
C21 C22 C23 119.9(4) . . ?
C21 C22 C25 117.5(4) . . ?
C23 C22 C25 122.6(4) . . ?
C22 C23 H23 120.2 . . ?
C24 C23 C22 119.5(4) . . ?
C24 C23 H23 120.2 . . ?
C19 C24 H24 118.9 . . ?
C23 C24 C19 122.2(4) . . ?
C23 C24 H24 118.9 . . ?
O7 C25 O8 123.0(4) . . ?
O7 C25 C22 121.8(4) . . ?
O8 C25 C22 115.2(4) . . ?
O1 B1 O5 108.2(4) . . ?
O1 B1 C19 108.5(4) . . ?
O3 B1 O1 111.3(4) . . ?
O3 B1 O5 111.7(4) . . ?
O3 B1 C19 109.6(4) . . ?
O5 B1 C19 107.3(4) . . ?
C4 C5A C6 113.2(8) . . ?
C4 C5A H5AA 108.9 . . ?
C4 C5A H5AB 108.9 . . ?
C6 C5A H5AA 108.9 . . ?
C6 C5A H5AB 108.9 . . ?
H5AA C5A H5AB 107.7 . . ?
C3 C4A H4AA 108.9 . . ?
C3 C4A H4AB 108.9 . . ?
C5 C4A C3 113.4(8) . . ?
C5 C4A H4AA 108.9 . . ?
C5 C4A H4AB 108.9 . . ?
H4AA C4A H4AB 107.7 . . ?

loop_
_geom_bond_atom_site_label_1
_geom_bond_atom_site_label_2
_geom_bond_distance
_geom_bond_site_symmetry_2
_geom_bond_publ_flag
Fe1 N1 1.906(4) . ?
Fe1 N2 1.924(4) . ?
Fe1 N3 1.900(4) . ?
Fe1 N4 1.936(4) . ?
Fe1 N5 1.918(4) . ?
Fe1 N6 1.949(4) . ?
O1 N1 1.382(4) . ?
O1 B1 1.493(6) . ?
O2 H2 0.8400 . ?
O2 N2 1.381(5) . ?
O3 N3 1.387(4) . ?
O3 B1 1.472(6) . ?
O4 N4 1.360(4) . ?
O5 N5 1.383(4) . ?
O5 B1 1.510(6) . ?
O6 H6 0.8400 . ?
O6 N6 1.398(4) . ?
O7 C25 1.219(6) . ?
O8 H8 0.8400 . ?
O8 C25 1.314(6) . ?
N1 C1 1.304(6) . ?
N2 C2 1.306(6) . ?
N3 C7 1.304(5) . ?
N4 C8 1.296(6) . ?
N5 C13 1.293(6) . ?
N6 C14 1.312(6) . ?
C1 C2 1.446(6) . ?
C1 C6 1.496(6) . ?
C2 C3 1.495(7) . ?
C3 H3BC 0.9900 . ?
C3 H3BD 0.9900 . ?
C3 H3AA 0.9900 . ?
C3 H3AB 0.9900 . ?
C3 C4 1.540(11) . ?
C3 C4A 1.533(11) . ?
C4 H4A 0.9900 . ?
C4 H4B 0.9900 . ?
C4 C5A 1.492(15) . ?
C5 H5A 0.9900 . ?
C5 H5B 0.9900 . ?
C5 C6 1.568(12) . ?
C5 C4A 1.473(15) . ?
C6 H6AA 0.9900 . ?
C6 H6AB 0.9900 . ?
C6 H6BC 0.9900 . ?
C6 H6BD 0.9900 . ?
C6 C5A 1.523(12) . ?
C7 C8 1.457(6) . ?
C7 C12 1.496(6) . ?
C8 C9 1.504(6) . ?
C9 H9A 0.9900 . ?
C9 H9B 0.9900 . ?
C9 C10 1.508(7) . ?
C10 H10A 0.9900 . ?
C10 H10B 0.9900 . ?
C10 C11 1.507(7) . ?
C11 H11A 0.9900 . ?
C11 H11B 0.9900 . ?
C11 C12 1.532(7) . ?
C12 H12A 0.9900 . ?
C12 H12B 0.9900 . ?
C13 C14 1.452(6) . ?
C13 C18 1.491(6) . ?
C14 C15 1.486(7) . ?
C15 H15A 0.9900 . ?
C15 H15B 0.9900 . ?
C15 C16 1.533(7) . ?
C16 H16A 0.9900 . ?
C16 H16B 0.9900 . ?
C16 C17 1.516(7) . ?
C17 H17A 0.9900 . ?
C17 H17B 0.9900 . ?
C17 C18 1.525(7) . ?
C18 H18A 0.9900 . ?
C18 H18B 0.9900 . ?
C19 C20 1.402(6) . ?
C19 C24 1.397(6) . ?
C19 B1 1.611(6) . ?
C20 H20 0.9500 . ?
C20 C21 1.386(6) . ?
C21 H21 0.9500 . ?
C21 C22 1.389(6) . ?
C22 C23 1.392(6) . ?
C22 C25 1.488(6) . ?
C23 H23 0.9500 . ?
C23 C24 1.385(6) . ?
C24 H24 0.9500 . ?
C5A H5AA 0.9900 . ?
C5A H5AB 0.9900 . ?
C4A H4AA 0.9900 . ?
C4A H4AB 0.9900 . ?

loop_
_platon_squeeze_void_nr
_platon_squeeze_void_average_x
_platon_squeeze_void_average_y
_platon_squeeze_void_average_z
_platon_squeeze_void_volume
_platon_squeeze_void_count_electrons
_platon_squeeze_void_content
1 0.500 1.000 0.500 211 89 ' '
